data_4000814
loop_
_publ_author_name
'Lafond, A.'
'Rocquefelte, X.'
'Paris, M.'
'Guillot-Deudon, C.'
'Jouenne, V.'

_publ_section_title
;
 Crystal Chemistry and Electronic Structure of the Photovoltaic Buffer
 Layer, (In1-xAlx)2S3
;
_journal_issue 23
_journal_name_full 'Chemistry of Materials'
_journal_page_first 5168
_journal_paper_doi 10.1021/cm201830e
_journal_volume 23
_journal_year 2011
_chemical_formula_sum 'Al0.06 In1.94 S3'
_chemical_formula_weight 320.5
_chemical_name_systematic ' ?'
_space_group_IT_number 141
_symmetry_cell_setting tetragonal
_symmetry_Int_Tables_number 141
_symmetry_space_group_name_Hall '-I 4bd 2'
_symmetry_space_group_name_H-M 'I 41/a m d :2'
_cell_angle_alpha 90
_cell_angle_beta 90
_cell_angle_gamma 90
_cell_formula_units_Z 16
_cell_length_a 7.6038(5)
_cell_length_b 7.6038(5)
_cell_length_c 32.260(2)
_cell_measurement_temperature 293
_cell_volume 1865.2(2)
_computing_cell_refinement unknown
_computing_data_collection unknown
_computing_data_reduction unknown
_computing_molecular_graphics unknown
_computing_structure_solution unknown
_diffrn_ambient_temperature 293
_diffrn_measured_fraction_theta_full 0.98
_diffrn_measured_fraction_theta_max 0.98
_diffrn_measurement_device 'four-cycle diffractometer'
_diffrn_measurement_device_type 'Nonius CCD'
_diffrn_radiation_monochromator graphite
_diffrn_radiation_source 'X-ray tube'
_diffrn_radiation_type 'Mo K\a'
_diffrn_radiation_wavelength 0.71069
_diffrn_reflns_av_R_equivalents 0.0816
_diffrn_reflns_av_sigmaI/netI 0.0216
_diffrn_reflns_limit_h_max 12
_diffrn_reflns_limit_h_min -12
_diffrn_reflns_limit_k_max 12
_diffrn_reflns_limit_k_min -12
_diffrn_reflns_limit_l_max 52
_diffrn_reflns_limit_l_min -52
_diffrn_reflns_number 31471
_diffrn_reflns_theta_full 34.97
_diffrn_reflns_theta_max 34.97
_diffrn_reflns_theta_min 6.57
_exptl_absorpt_coefficient_mu 10.75
_exptl_absorpt_correction_T_max 0.8228
_exptl_absorpt_correction_T_min 0.6421
_exptl_absorpt_correction_type gaussian
_exptl_absorpt_process_details 'Jana2006  (Petricek, Dusek & Palatinus, 2000)'
_exptl_crystal_density_diffrn 4.5645
_exptl_crystal_description block
_exptl_crystal_F_000 2301
_exptl_crystal_size_max 0.065
_exptl_crystal_size_mid 0.030
_exptl_crystal_size_min 0.010
_refine_diff_density_max 1.79
_refine_diff_density_min -1.72
_refine_ls_extinction_coef 1200(200)
_refine_ls_extinction_method 'B-C type 1 Gaussian isotropic (Becker & Coppens, 1974)'
_refine_ls_goodness_of_fit_gt 1.17
_refine_ls_goodness_of_fit_ref 1.18
_refine_ls_number_constraints 14
_refine_ls_number_parameters 36
_refine_ls_number_reflns 2969
_refine_ls_number_restraints 0
_refine_ls_R_factor_all 0.0657
_refine_ls_R_factor_gt 0.0391
_refine_ls_shift/su_max 0.0361
_refine_ls_shift/su_mean 0.0037
_refine_ls_structure_factor_coef Fsqd
_refine_ls_weighting_details w=1/(\s^2^(I)+0.001936I^2^)
_refine_ls_weighting_scheme sigma
_refine_ls_wR_factor_gt 0.0854
_refine_ls_wR_factor_ref 0.1009
_reflns_number_gt 2168
_reflns_number_total 2969
_reflns_threshold_expression I>2\s(I)
_cod_data_source_file cm201830e_si_003.cif
_cod_data_source_block I
_cod_original_sg_symbol_H-M 'I 41/a m d'
_cod_database_code 4000814

loop_
_symmetry_equiv_pos_site_id
_symmetry_equiv_pos_as_xyz
1 x,y,z
2 -x+1/2,-y,z+1/2
3 -y+1/4,x+3/4,z+1/4
4 y+1/4,-x+1/4,z+3/4
5 -x+1/2,y,-z+1/2
6 x,-y,-z
7 y+1/4,x+3/4,-z+1/4
8 -y+1/4,-x+1/4,-z+3/4
9 -x,-y,-z
10 x+1/2,y,-z+1/2
11 y+3/4,-x+1/4,-z+3/4
12 -y+3/4,x+3/4,-z+1/4
13 x+1/2,-y,z+1/2
14 -x,y,z
15 -y+3/4,-x+1/4,z+3/4
16 y+3/4,x+3/4,z+1/4
17 x+1/2,y+1/2,z+1/2
18 -x,-y+1/2,z
19 -y+3/4,x+1/4,z+3/4
20 y+3/4,-x+3/4,z+1/4
21 -x,y+1/2,-z
22 x+1/2,-y+1/2,-z+1/2
23 y+3/4,x+1/4,-z+3/4
24 -y+3/4,-x+3/4,-z+1/4
25 -x+1/2,-y+1/2,-z+1/2
26 x,y+1/2,-z
27 y+1/4,-x+3/4,-z+1/4
28 -y+1/4,x+1/4,-z+3/4
29 x,-y+1/2,z
30 -x+1/2,y+1/2,z+1/2
31 -y+1/4,-x+3/4,z+1/4
32 y+1/4,x+1/4,z+3/4

loop_
_atom_site_label
_atom_site_type_symbol
_atom_site_fract_x
_atom_site_fract_y
_atom_site_fract_z
_atom_site_adp_type
_atom_site_U_iso_or_equiv
_atom_site_symmetry_multiplicity
_atom_site_occupancy
_atom_site_calc_flag
In_8c In 0 0 0 Uani 0.01703(18) 8 0.97 d
Al_8c Al 0 0 0 Uani 0.01703(18) 8 0.03 d
In_16h In 0 -0.01933(5) 0.332483(11) Uani 0.01606(12) 16 0.97 d
Al_16h Al 0 -0.01933(5) 0.332483(11) Uani 0.01606(12) 16 0.03 d
In_8e In 0 0.25 0.204587(13) Uani 0.01203(11) 8 0.97 d
Al_8e Al 0 0.25 0.204587(13) Uani 0.01203(11) 8 0.03 d
S1 S 0 -0.0075(2) 0.25088(6) Uani 0.0135(4) 16 1 d
S2 S 0 0.0099(2) 0.07833(6) Uani 0.0152(4) 16 1 d
S3 S 0 0.0220(2) 0.41324(6) Uani 0.0115(3) 16 1 d

loop_
_atom_site_aniso_label
_atom_site_aniso_type_symbol
_atom_site_aniso_U_11
_atom_site_aniso_U_22
_atom_site_aniso_U_33
_atom_site_aniso_U_12
_atom_site_aniso_U_13
_atom_site_aniso_U_23
In_8c In 0.0206(3) 0.0170(3) 0.0135(3) 0 0 -0.00338(16)
Al_8c Al 0.0206(3) 0.0170(3) 0.0135(3) 0 0 -0.00338(16)
In_16h In 0.0204(2) 0.01312(17) 0.01466(19) 0 0 -0.00308(13)
Al_16h Al 0.0204(2) 0.01312(17) 0.01466(19) 0 0 -0.00308(13)
In_8e In 0.01106(19) 0.0135(2) 0.01153(17) 0 0 0
Al_8e Al 0.01106(19) 0.0135(2) 0.01153(17) 0 0 0
S1 S 0.0164(8) 0.0113(8) 0.0127(7) 0 0 0.0008(4)
S2 S 0.0158(7) 0.0142(7) 0.0155(6) 0 0 0.0008(4)
S3 S 0.0116(6) 0.0102(5) 0.0127(5) 0 0 0.0002(4)

loop_
_atom_type_symbol
_atom_type_scat_dispersion_real
_atom_type_scat_dispersion_imag
_atom_type_scat_source
In -0.7276 1.3100 'International Tables Vol C tables 4.2.6.8 and 6.1.1.1'
Al 0.0645 0.0514 'International Tables Vol C tables 4.2.6.8 and 6.1.1.1'
S 0.1246 0.1234 'International Tables Vol C tables 4.2.6.8 and 6.1.1.1'

loop_
_geom_angle_atom_site_label_1
_geom_angle_atom_site_label_2
_geom_angle_atom_site_label_3
_geom_angle_site_symmetry_1
_geom_angle_site_symmetry_3
_geom_angle
S1 In_8c S1 19_454 4_554 88.26(4)
S1 In_8c S1 19_454 7_545 180.0(5)
S1 In_8c S1 19_454 24_445 91.74(4)
S1 In_8c S2 19_454 . 88.17(5)
S1 In_8c S2 19_454 6_555 91.83(5)
S1 In_8c S1 4_554 7_545 91.74(4)
S1 In_8c S1 4_554 24_445 180.0(5)
S1 In_8c S2 4_554 . 88.17(5)
S1 In_8c S2 4_554 6_555 91.83(5)
S1 In_8c S1 7_545 24_445 88.26(4)
S1 In_8c S2 7_545 . 91.83(5)
S1 In_8c S2 7_545 6_555 88.17(5)
S1 In_8c S2 24_445 . 91.83(5)
S1 In_8c S2 24_445 6_555 88.17(5)
S2 In_8c S2 . 6_555 180.0(5)
S1 Al_8c S1 19_454 4_554 88.26(4)
S1 Al_8c S1 19_454 7_545 180.0(5)
S1 Al_8c S1 19_454 24_445 91.74(4)
S1 Al_8c S2 19_454 . 88.17(5)
S1 Al_8c S2 19_454 6_555 91.83(5)
S1 Al_8c S1 4_554 7_545 91.74(4)
S1 Al_8c S1 4_554 24_445 180.0(5)
S1 Al_8c S2 4_554 . 88.17(5)
S1 Al_8c S2 4_554 6_555 91.83(5)
S1 Al_8c S1 7_545 24_445 88.26(4)
S1 Al_8c S2 7_545 . 91.83(5)
S1 Al_8c S2 7_545 6_555 88.17(5)
S1 Al_8c S2 24_445 . 91.83(5)
S1 Al_8c S2 24_445 6_555 88.17(5)
S2 Al_8c S2 . 6_555 180.0(5)
S1 In_16h S2 . 3_545 88.33(5)
S1 In_16h S2 . 20_445 88.33(5)
S1 In_16h S3 . . 171.17(6)
S1 In_16h S3 . 23_455 91.45(5)
S1 In_16h S3 . 8_555 91.45(5)
S2 In_16h S2 3_545 20_445 92.14(4)
S2 In_16h S3 3_545 . 97.77(5)
S2 In_16h S3 3_545 23_455 174.11(4)
S2 In_16h S3 3_545 8_555 93.74(4)
S2 In_16h S3 20_445 . 97.77(5)
S2 In_16h S3 20_445 23_455 93.74(4)
S2 In_16h S3 20_445 8_555 174.11(4)
S3 In_16h S3 . 23_455 81.83(5)
S3 In_16h S3 . 8_555 81.83(5)
S3 In_16h S3 23_455 8_555 80.38(4)
S1 Al_16h S2 . 3_545 88.33(5)
S1 Al_16h S2 . 20_445 88.33(5)
S1 Al_16h S3 . . 171.17(6)
S1 Al_16h S3 . 23_455 91.45(5)
S1 Al_16h S3 . 8_555 91.45(5)
S2 Al_16h S2 3_545 20_445 92.14(4)
S2 Al_16h S3 3_545 . 97.77(5)
S2 Al_16h S3 3_545 23_455 174.11(4)
S2 Al_16h S3 3_545 8_555 93.74(4)
S2 Al_16h S3 20_445 . 97.77(5)
S2 Al_16h S3 20_445 23_455 93.74(4)
S2 Al_16h S3 20_445 8_555 174.11(4)
S3 Al_16h S3 . 23_455 81.83(5)
S3 Al_16h S3 . 8_555 81.83(5)
S3 Al_16h S3 23_455 8_555 80.38(4)
S1 In_8e S1 . 18_555 105.33(6)
S1 In_8e S3 . 19_454 109.19(3)
S1 In_8e S3 . 4_554 109.19(3)
S1 In_8e S3 18_555 19_454 109.19(3)
S1 In_8e S3 18_555 4_554 109.19(3)
S3 In_8e S3 19_454 4_554 114.35(6)
S1 Al_8e S1 . 18_555 105.33(6)
S1 Al_8e S3 . 19_454 109.19(3)
S1 Al_8e S3 . 4_554 109.19(3)
S1 Al_8e S3 18_555 19_454 109.19(3)
S1 Al_8e S3 18_555 4_554 109.19(3)
S3 Al_8e S3 19_454 4_554 114.35(6)

loop_
_geom_bond_atom_site_label_1
_geom_bond_atom_site_label_2
_geom_bond_site_symmetry_2
_geom_bond_distance
In_8c S1 19_454 2.6487(12)
In_8c S1 4_554 2.6487(12)
In_8c S1 7_545 2.6487(12)
In_8c S1 24_445 2.6487(12)
In_8c S2 . 2.528(2)
In_8c S2 6_555 2.528(2)
Al_8c S1 19_454 2.6487(12)
Al_8c S1 4_554 2.6487(12)
Al_8c S1 7_545 2.6487(12)
Al_8c S1 24_445 2.6487(12)
Al_8c S2 . 2.528(2)
Al_8c S2 6_555 2.528(2)
In_16h S1 . 2.6342(19)
In_16h S2 3_545 2.5355(14)
In_16h S2 20_445 2.5355(14)
In_16h S3 . 2.6240(19)
In_16h S3 23_455 2.6870(12)
In_16h S3 8_555 2.6870(12)
Al_16h S1 . 2.6342(19)
Al_16h S2 3_545 2.5355(14)
Al_16h S2 20_445 2.5355(14)
Al_16h S3 . 2.6240(19)
Al_16h S3 23_455 2.6870(12)
Al_16h S3 8_555 2.6870(12)
In_8e S1 . 2.4622(18)
In_8e S1 18_555 2.4622(18)
In_8e S3 19_454 2.4608(18)
In_8e S3 4_554 2.4608(18)
Al_8e S1 . 2.4622(18)
Al_8e S1 18_555 2.4622(18)
Al_8e S3 19_454 2.4608(18)
Al_8e S3 4_554 2.4608(18)

loop_
_jana_cell_twin_matrix_id
_jana_cell_twin_volume_fraction
_jana_cell_twin_matrix_1_1
_jana_cell_twin_matrix_1_2
_jana_cell_twin_matrix_1_3
_jana_cell_twin_matrix_2_1
_jana_cell_twin_matrix_2_2
_jana_cell_twin_matrix_2_3
_jana_cell_twin_matrix_3_1
_jana_cell_twin_matrix_3_2
_jana_cell_twin_matrix_3_3
1 0.2814(17) 1 0 0 0 1 0 0 0 1
2 0.4089(12) 0.5 -0.5 3 0.5 -0.5 -3 0.1667 0.1667 0
3 0.3097(11) 0.5 0.5 3 -0.5 -0.5 3 0.1667 -0.1667 0
